data_4314941
loop_
_publ_author_name
'Ashis K. Patra'
'Koustubh S. Dube'
'Georgia C. Papaefthymiou'
'Jeanet Conradie'
'Abhik Ghosh'
'Todd C. Harrop'

_publ_contact_author_address
;Department of Chemistry, The University of Georgia, 1001 Ceadr St,
 Athens, GA 30602,USA
;
_publ_contact_author_email tharrop@chem.uga.edu
_publ_contact_author_fax 1-706-542-9454
_publ_contact_author_name 'Todd C. Harrop'
_publ_contact_author_phone 1-706-542-3486
_publ_section_title
;
 Stable Eight-Coordinate Iron(III/II) Complexes
;
_journal_name_full 'Inorganic Chemistry'
_journal_page_first 2032
_journal_page_last 2034
_journal_paper_doi 10.1021/ic1001336
_journal_volume 49
_journal_year 2010
_chemical_absolute_configuration rm
_chemical_formula_moiety 'C34 H35 Cl2 Fe N13 O8'
_chemical_formula_sum 'C34 H35 Cl2 Fe N13 O8'
_chemical_formula_weight 880.50
_chemical_name_systematic
;
 ?
;
_space_group_IT_number 14
_symmetry_cell_setting monoclinic
_symmetry_space_group_name_Hall '-P 2ybc'
_symmetry_space_group_name_H-M 'P 1 21/c 1'
_atom_sites_solution_hydrogens geom
_atom_sites_solution_primary direct
_atom_sites_solution_secondary difmap
_audit_creation_method SHELXL-97
_cell_angle_alpha 90.00
_cell_angle_beta 92.6620(10)
_cell_angle_gamma 90.00
_cell_formula_units_Z 4
_cell_length_a 10.2026(8)
_cell_length_b 21.3337(17)
_cell_length_c 18.0463(14)
_cell_measurement_temperature 293(2)
_cell_measurement_theta_max 28.28
_cell_measurement_theta_min 2.21
_cell_volume 3923.7(5)
_computing_cell_refinement 'Bruker APEX II V2008.6-1'
_computing_data_collection 'Bruker APEX II V2008.6-1'
_computing_data_reduction 'Bruker APEX II V2008.6-1'
_computing_molecular_graphics 'Ortep-3 for Windows (Farrugia, 1997)'
_computing_publication_material 'WinGX publication routines (Farrugia, 1999)'
_computing_structure_refinement 'SHELXL-97 (Sheldrick, 1997)'
_computing_structure_solution 'SHELXS-97 (Sheldrick, 1997)'
_diffrn_ambient_temperature 293(2)
_diffrn_detector_area_resol_mean 0.5
_diffrn_measured_fraction_theta_full 0.998
_diffrn_measured_fraction_theta_max 0.998
_diffrn_measurement_device_type 'Bruker Smart CCD Area Detector'
_diffrn_measurement_method 'omega scans'
_diffrn_radiation_monochromator graphite
_diffrn_radiation_source 'fine-focus sealed tube'
_diffrn_radiation_type MoK\a
_diffrn_radiation_wavelength 0.71073
_diffrn_reflns_av_R_equivalents 0.0359
_diffrn_reflns_av_sigmaI/netI 0.0262
_diffrn_reflns_limit_h_max 13
_diffrn_reflns_limit_h_min -13
_diffrn_reflns_limit_k_max 28
_diffrn_reflns_limit_k_min -28
_diffrn_reflns_limit_l_max 24
_diffrn_reflns_limit_l_min -23
_diffrn_reflns_number 53370
_diffrn_reflns_theta_full 28.28
_diffrn_reflns_theta_max 28.28
_diffrn_reflns_theta_min 2.21
_exptl_absorpt_coefficient_mu 0.589
_exptl_absorpt_correction_T_max 0.9544
_exptl_absorpt_correction_T_min 0.8765
_exptl_absorpt_correction_type multi-scan
_exptl_absorpt_process_details SADABS(Sheldrick,1997)
_exptl_crystal_colour blue
_exptl_crystal_density_diffrn 1.491
_exptl_crystal_density_method 'not measured'
_exptl_crystal_description rectangle
_exptl_crystal_F_000 1816
_exptl_crystal_size_max 0.23
_exptl_crystal_size_mid 0.14
_exptl_crystal_size_min 0.08
_refine_diff_density_max 0.834
_refine_diff_density_min -0.609
_refine_diff_density_rms 0.063
_refine_ls_extinction_method none
_refine_ls_goodness_of_fit_ref 1.041
_refine_ls_hydrogen_treatment constr
_refine_ls_matrix_type full
_refine_ls_number_parameters 525
_refine_ls_number_reflns 9726
_refine_ls_number_restraints 0
_refine_ls_restrained_S_all 1.041
_refine_ls_R_factor_all 0.0820
_refine_ls_R_factor_gt 0.0543
_refine_ls_shift/su_max 0.016
_refine_ls_shift/su_mean 0.000
_refine_ls_structure_factor_coef Fsqd
_refine_ls_weighting_details 'calc w=1/[\s^2^(Fo^2^)+(0.0885P)^2^+2.7174P] where P=(Fo^2^+2Fc^2^)/3'
_refine_ls_weighting_scheme calc
_refine_ls_wR_factor_gt 0.1519
_refine_ls_wR_factor_ref 0.1749
_reflns_number_gt 6773
_reflns_number_total 9726
_reflns_threshold_expression >2sigma(I)
_cod_data_source_file ic1001336_si_003.cif
_cod_data_source_block JACScif3
_cod_depositor_comments
;
The following automatic conversions were performed:

'_symmetry_cell_setting' value 'Monoclinic' changed to 'monoclinic'
according to the built-in table from CIF Core dictionary named
'cif_core.dic' version 2.4.1 from 2010-06-29.

Automatic conversion script
Id: cif_fix_values 1646 2011-03-28 12:23:43Z adriana 
;
_cod_database_code 4314941

loop_
_symmetry_equiv_pos_as_xyz
'x, y, z'
'-x, y+1/2, -z+1/2'
'-x, -y, -z'
'x, -y-1/2, z-1/2'

loop_
_atom_site_label
_atom_site_type_symbol
_atom_site_fract_x
_atom_site_fract_y
_atom_site_fract_z
_atom_site_U_iso_or_equiv
_atom_site_adp_type
_atom_site_occupancy
_atom_site_symmetry_multiplicity
_atom_site_calc_flag
_atom_site_refinement_flags
_atom_site_disorder_assembly
_atom_site_disorder_group
Fe1 Fe 0.34108(4) 0.707578(18) 0.61710(2) 0.03881(12) Uani 1 1 d . . .
N1 N 0.4217(2) 0.65919(11) 0.51809(13) 0.0441(5) Uani 1 1 d . . .
N2 N 0.4842(2) 0.65862(12) 0.40196(13) 0.0483(6) Uani 1 1 d . . .
N3 N 0.3692(2) 0.78291(11) 0.51648(13) 0.0437(5) Uani 1 1 d . . .
N4 N 0.2830(2) 0.81521(11) 0.64442(13) 0.0442(5) Uani 1 1 d . . .
N5 N 0.2528(2) 0.71293(11) 0.72998(13) 0.0448(5) Uani 1 1 d . . .
N6 N 0.1357(3) 0.76406(13) 0.81064(14) 0.0570(7) Uani 1 1 d . . .
N7 N 0.5436(2) 0.74478(11) 0.64479(13) 0.0424(5) Uani 1 1 d . . .
N8 N 0.7523(2) 0.72697(12) 0.67762(14) 0.0482(6) Uani 1 1 d . . .
N9 N 0.4683(2) 0.62769(10) 0.67884(12) 0.0395(5) Uani 1 1 d . . .
N10 N 0.2334(2) 0.60495(10) 0.62211(12) 0.0394(5) Uani 1 1 d . . .
N11 N 0.1360(2) 0.71169(11) 0.56524(13) 0.0419(5) Uani 1 1 d . . .
N12 N -0.0479(2) 0.66690(13) 0.52215(14) 0.0515(6) Uani 1 1 d . . .
O1 O 0.2975(3) 0.48120(16) 0.3939(2) 0.1031(11) Uani 1 1 d . . .
O2 O 0.1002(3) 0.53522(16) 0.4062(2) 0.0982(10) Uani 1 1 d . . .
O3 O 0.2396(4) 0.5589(2) 0.3119(2) 0.1260(15) Uani 1 1 d . . .
O4 O 0.1209(5) 0.4627(2) 0.3174(3) 0.1532(19) Uani 1 1 d . . .
O5A O 0.2247(9) 0.3879(4) 0.1487(5) 0.118(2) Uiso 0.50 1 d P . .
O5B O 0.1358(9) 0.3553(4) 0.0986(5) 0.123(3) Uiso 0.50 1 d P . .
O6 O 0.2567(6) 0.2781(2) 0.1251(3) 0.158(2) Uani 1 1 d . . .
O7A O 0.4141(7) 0.3437(3) 0.1522(4) 0.0921(18) Uiso 0.50 1 d P . .
O7B O 0.3467(11) 0.3767(5) 0.1426(5) 0.131(3) Uiso 0.50 1 d P . .
O8 O 0.3076(5) 0.3475(3) 0.0337(2) 0.161(2) Uani 1 1 d . . .
Cl1 Cl 0.18808(9) 0.51136(5) 0.35596(6) 0.0708(3) Uani 1 1 d . . .
Cl2 Cl 0.27307(14) 0.33980(6) 0.10415(7) 0.0965(4) Uani 1 1 d . . .
C1 C 0.4599(3) 0.60013(14) 0.49966(18) 0.0545(7) Uani 1 1 d . . .
H1 H 0.4601 0.5656 0.5312 0.065 Uiso 1 1 calc R . .
C2 C 0.4977(3) 0.59924(15) 0.42850(18) 0.0563(8) Uani 1 1 d . . .
H2 H 0.5272 0.5646 0.4028 0.068 Uiso 1 1 calc R . .
C3 C 0.5117(4) 0.67963(19) 0.32719(18) 0.0679(10) Uani 1 1 d . . .
H3A H 0.4743 0.7204 0.3187 0.102 Uiso 1 1 calc R . .
H3B H 0.4741 0.6506 0.2915 0.102 Uiso 1 1 calc R . .
H3C H 0.6049 0.6816 0.3223 0.102 Uiso 1 1 calc R . .
C4 C 0.4381(3) 0.69380(13) 0.45797(15) 0.0420(6) Uani 1 1 d . . .
C5 C 0.4126(3) 0.75988(14) 0.45713(16) 0.0473(6) Uani 1 1 d . . .
H5 H 0.4269 0.7845 0.4158 0.057 Uiso 1 1 calc R . .
C6 C 0.3486(3) 0.84748(14) 0.52539(16) 0.0444(6) Uani 1 1 d . . .
C7 C 0.3728(3) 0.89378(15) 0.47344(19) 0.0571(8) Uani 1 1 d . . .
H7 H 0.4018 0.8827 0.4271 0.068 Uiso 1 1 calc R . .
C8 C 0.3538(4) 0.95583(17) 0.4905(2) 0.0674(10) Uani 1 1 d . . .
H8 H 0.3684 0.9864 0.4551 0.081 Uiso 1 1 calc R . .
C9 C 0.3133(4) 0.97335(16) 0.5595(2) 0.0684(10) Uani 1 1 d . . .
H9 H 0.3020 1.0155 0.5705 0.082 Uiso 1 1 calc R . .
C10 C 0.2896(3) 0.92839(15) 0.6123(2) 0.0580(8) Uani 1 1 d . . .
H10 H 0.2636 0.9403 0.6589 0.070 Uiso 1 1 calc R . .
C11 C 0.3045(3) 0.86509(14) 0.59547(17) 0.0455(6) Uani 1 1 d . . .
C12 C 0.2169(3) 0.82241(14) 0.70178(17) 0.0504(7) Uani 1 1 d . . .
H12 H 0.1806 0.8609 0.7137 0.061 Uiso 1 1 calc R . .
C13 C 0.2016(3) 0.76785(14) 0.74719(16) 0.0454(6) Uani 1 1 d . . .
C14 C 0.0628(6) 0.8144(2) 0.8461(3) 0.1013(18) Uani 1 1 d . . .
H14A H 0.1195 0.8353 0.8821 0.152 Uiso 1 1 calc R . .
H14B H -0.0106 0.7968 0.8702 0.152 Uiso 1 1 calc R . .
H14C H 0.0319 0.8439 0.8091 0.152 Uiso 1 1 calc R . .
C15 C 0.1461(4) 0.70375(16) 0.83477(18) 0.0589(8) Uani 1 1 d . . .
H15 H 0.1110 0.6870 0.8771 0.071 Uiso 1 1 calc R . .
C16 C 0.2178(3) 0.67301(15) 0.78482(17) 0.0530(7) Uani 1 1 d . . .
H16 H 0.2399 0.6308 0.7875 0.064 Uiso 1 1 calc R . .
C17 C 0.6149(3) 0.79751(14) 0.63354(19) 0.0512(7) Uani 1 1 d . . .
H17 H 0.5812 0.8350 0.6147 0.061 Uiso 1 1 calc R . .
C18 C 0.7430(3) 0.78710(15) 0.65400(19) 0.0551(8) Uani 1 1 d . . .
H18 H 0.8112 0.8159 0.6521 0.066 Uiso 1 1 calc R . .
C19 C 0.8718(3) 0.69546(19) 0.7053(2) 0.0665(9) Uani 1 1 d . . .
H19A H 0.9469 0.7168 0.6875 0.100 Uiso 1 1 calc R . .
H19B H 0.8713 0.6529 0.6882 0.100 Uiso 1 1 calc R . .
H19C H 0.8757 0.6960 0.7586 0.100 Uiso 1 1 calc R . .
C20 C 0.6294(3) 0.70273(13) 0.67186(15) 0.0414(6) Uani 1 1 d . . .
C21 C 0.5900(3) 0.64002(13) 0.69016(15) 0.0422(6) Uani 1 1 d . . .
H21 H 0.6495 0.6104 0.7090 0.051 Uiso 1 1 calc R . .
C22 C 0.4160(3) 0.56866(12) 0.69645(15) 0.0402(6) Uani 1 1 d . . .
C23 C 0.4747(3) 0.52623(14) 0.74606(17) 0.0501(7) Uani 1 1 d . . .
H23 H 0.5567 0.5349 0.7683 0.060 Uiso 1 1 calc R . .
C24 C 0.4112(3) 0.47121(15) 0.7624(2) 0.0577(8) Uani 1 1 d . . .
H24 H 0.4507 0.4430 0.7958 0.069 Uiso 1 1 calc R . .
C25 C 0.2892(3) 0.45758(15) 0.7296(2) 0.0588(8) Uani 1 1 d . . .
H25 H 0.2479 0.4201 0.7407 0.071 Uiso 1 1 calc R . .
C26 C 0.2284(3) 0.49929(14) 0.68037(19) 0.0508(7) Uani 1 1 d . . .
H26 H 0.1465 0.4899 0.6583 0.061 Uiso 1 1 calc R . .
C27 C 0.2911(3) 0.55576(12) 0.66400(15) 0.0394(6) Uani 1 1 d . . .
C28 C 0.1255(3) 0.59964(13) 0.58423(16) 0.0436(6) Uani 1 1 d . . .
H28 H 0.0839 0.5613 0.5763 0.052 Uiso 1 1 calc R . .
C29 C 0.0727(3) 0.65740(14) 0.55470(15) 0.0419(6) Uani 1 1 d . . .
C30 C -0.1452(4) 0.6193(2) 0.4989(2) 0.0779(12) Uani 1 1 d . . .
H30A H -0.1027 0.5794 0.4950 0.117 Uiso 1 1 calc R . .
H30B H -0.1851 0.6307 0.4516 0.117 Uiso 1 1 calc R . .
H30C H -0.2113 0.6167 0.5349 0.117 Uiso 1 1 calc R . .
C31 C -0.0622(3) 0.72972(18) 0.51265(19) 0.0592(8) Uani 1 1 d . . .
H31 H -0.1358 0.7503 0.4923 0.071 Uiso 1 1 calc R . .
C32 C 0.0520(3) 0.75668(16) 0.53863(17) 0.0524(7) Uani 1 1 d . . .
H32 H 0.0697 0.7994 0.5382 0.063 Uiso 1 1 calc R . .
C33 C -0.0331(7) 0.4746(3) 0.1358(5) 0.146(3) Uani 1 1 d . . .
C34 C -0.0389(5) 0.5428(3) 0.1387(4) 0.119(2) Uani 1 1 d . . .
N13 N -0.0413(5) 0.5943(3) 0.1482(5) 0.171(3) Uani 1 1 d . . .

loop_
_atom_site_aniso_label
_atom_site_aniso_U_11
_atom_site_aniso_U_22
_atom_site_aniso_U_33
_atom_site_aniso_U_23
_atom_site_aniso_U_13
_atom_site_aniso_U_12
Fe1 0.0357(2) 0.0414(2) 0.0397(2) -0.00223(15) 0.00592(15) -0.00154(15)
N1 0.0445(12) 0.0435(12) 0.0449(12) -0.0028(10) 0.0088(10) -0.0033(10)
N2 0.0522(14) 0.0529(14) 0.0403(12) -0.0072(10) 0.0074(10) -0.0013(11)
N3 0.0423(12) 0.0444(13) 0.0449(12) -0.0007(10) 0.0068(10) 0.0004(10)
N4 0.0436(12) 0.0442(12) 0.0453(12) -0.0037(10) 0.0073(10) -0.0025(10)
N5 0.0447(13) 0.0486(13) 0.0413(12) -0.0047(10) 0.0041(10) 0.0014(10)
N6 0.0735(18) 0.0523(15) 0.0469(14) -0.0087(12) 0.0223(13) -0.0026(13)
N7 0.0401(12) 0.0410(12) 0.0462(12) -0.0022(10) 0.0041(10) -0.0043(9)
N8 0.0356(12) 0.0558(14) 0.0535(14) -0.0060(11) 0.0050(10) -0.0073(10)
N9 0.0369(11) 0.0401(12) 0.0415(11) -0.0005(9) 0.0021(9) -0.0028(9)
N10 0.0369(11) 0.0380(11) 0.0437(12) -0.0019(9) 0.0053(9) -0.0024(9)
N11 0.0391(12) 0.0452(12) 0.0415(12) 0.0022(10) 0.0034(9) 0.0016(10)
N12 0.0399(13) 0.0694(17) 0.0447(13) 0.0116(12) -0.0036(10) -0.0074(11)
O1 0.079(2) 0.092(2) 0.138(3) 0.034(2) 0.003(2) 0.0110(17)
O2 0.100(2) 0.089(2) 0.110(2) 0.0029(18) 0.045(2) 0.0106(18)
O3 0.124(3) 0.127(3) 0.132(3) 0.070(3) 0.050(2) 0.030(2)
O4 0.129(4) 0.142(4) 0.186(5) -0.071(3) -0.022(3) 0.000(3)
O6 0.196(5) 0.098(3) 0.173(5) -0.001(3) -0.062(4) -0.019(3)
O8 0.129(4) 0.276(7) 0.080(2) -0.023(3) 0.022(2) -0.043(4)
Cl1 0.0638(5) 0.0671(6) 0.0825(6) 0.0029(5) 0.0154(5) 0.0019(4)
Cl2 0.1080(9) 0.0859(8) 0.0990(8) -0.0301(6) 0.0413(7) -0.0377(7)
C1 0.067(2) 0.0417(15) 0.0562(18) -0.0012(13) 0.0155(15) -0.0002(14)
C2 0.064(2) 0.0488(17) 0.0569(18) -0.0121(14) 0.0113(15) 0.0023(14)
C3 0.088(3) 0.075(2) 0.0422(16) -0.0046(16) 0.0136(17) 0.013(2)
C4 0.0381(13) 0.0480(15) 0.0402(14) -0.0044(11) 0.0050(11) -0.0017(11)
C5 0.0474(16) 0.0537(17) 0.0410(14) 0.0034(12) 0.0057(12) 0.0012(13)
C6 0.0391(14) 0.0447(15) 0.0498(15) 0.0008(12) 0.0052(11) 0.0006(11)
C7 0.0612(19) 0.0529(18) 0.0579(18) 0.0075(15) 0.0118(15) 0.0009(15)
C8 0.069(2) 0.0507(19) 0.083(3) 0.0162(18) 0.0129(19) -0.0060(16)
C9 0.067(2) 0.0370(16) 0.102(3) -0.0022(17) 0.013(2) -0.0033(15)
C10 0.0553(18) 0.0489(17) 0.071(2) -0.0109(15) 0.0125(15) -0.0034(14)
C11 0.0394(14) 0.0423(14) 0.0552(16) -0.0013(12) 0.0060(12) -0.0016(11)
C12 0.0566(17) 0.0438(15) 0.0519(16) -0.0116(13) 0.0131(14) -0.0020(13)
C13 0.0482(16) 0.0470(15) 0.0414(14) -0.0083(12) 0.0080(12) -0.0038(12)
C14 0.158(5) 0.064(2) 0.088(3) -0.010(2) 0.076(3) 0.009(3)
C15 0.074(2) 0.0598(19) 0.0438(16) -0.0007(14) 0.0157(15) -0.0044(16)
C16 0.0634(19) 0.0494(17) 0.0466(16) 0.0029(13) 0.0060(14) 0.0019(14)
C17 0.0495(17) 0.0444(15) 0.0603(18) 0.0001(13) 0.0081(14) -0.0097(12)
C18 0.0495(17) 0.0533(18) 0.0633(19) -0.0052(15) 0.0106(14) -0.0173(14)
C19 0.0349(16) 0.088(3) 0.077(2) 0.001(2) -0.0003(15) -0.0041(16)
C20 0.0348(13) 0.0480(15) 0.0417(14) -0.0056(11) 0.0041(10) -0.0049(11)
C21 0.0372(13) 0.0445(14) 0.0448(14) -0.0014(11) 0.0025(11) 0.0014(11)
C22 0.0401(13) 0.0362(13) 0.0447(14) 0.0000(11) 0.0082(11) 0.0012(10)
C23 0.0470(16) 0.0490(16) 0.0542(17) 0.0050(13) 0.0013(13) 0.0051(13)
C24 0.062(2) 0.0467(17) 0.065(2) 0.0132(15) 0.0064(16) 0.0090(14)
C25 0.0597(19) 0.0419(16) 0.076(2) 0.0101(15) 0.0172(16) -0.0038(14)
C26 0.0438(15) 0.0409(15) 0.0684(19) 0.0002(13) 0.0090(14) -0.0037(12)
C27 0.0382(13) 0.0363(13) 0.0443(14) -0.0017(11) 0.0075(11) 0.0002(10)
C28 0.0398(14) 0.0437(14) 0.0475(15) -0.0014(12) 0.0034(11) -0.0088(11)
C29 0.0357(13) 0.0521(16) 0.0382(13) 0.0035(11) 0.0032(10) -0.0039(11)
C30 0.055(2) 0.097(3) 0.080(3) 0.020(2) -0.0210(19) -0.026(2)
C31 0.0472(17) 0.077(2) 0.0534(18) 0.0172(16) -0.0002(14) 0.0103(16)
C32 0.0511(17) 0.0542(17) 0.0520(17) 0.0080(14) 0.0034(13) 0.0076(14)
C33 0.120(5) 0.084(4) 0.236(9) -0.013(5) 0.017(5) 0.002(4)
C34 0.064(3) 0.096(4) 0.198(7) 0.008(4) 0.032(3) 0.014(3)
N13 0.086(3) 0.086(3) 0.344(10) 0.022(5) 0.055(5) 0.022(3)

loop_
_atom_type_symbol
_atom_type_description
_atom_type_scat_dispersion_real
_atom_type_scat_dispersion_imag
_atom_type_scat_source
C C 0.0033 0.0016 'International Tables Vol C Tables 4.2.6.8 and 6.1.1.4'
H H 0.0000 0.0000 'International Tables Vol C Tables 4.2.6.8 and 6.1.1.4'
N N 0.0061 0.0033 'International Tables Vol C Tables 4.2.6.8 and 6.1.1.4'
O O 0.0106 0.0060 'International Tables Vol C Tables 4.2.6.8 and 6.1.1.4'
Cl Cl 0.1484 0.1585 'International Tables Vol C Tables 4.2.6.8 and 6.1.1.4'
Fe Fe 0.3463 0.8444 'International Tables Vol C Tables 4.2.6.8 and 6.1.1.4'

loop_
_geom_angle_atom_site_label_1
_geom_angle_atom_site_label_2
_geom_angle_atom_site_label_3
_geom_angle
_geom_angle_site_symmetry_1
_geom_angle_site_symmetry_3
_geom_angle_publ_flag
N7 Fe1 N1 88.43(9) . . ?
N7 Fe1 N11 154.77(9) . . ?
N1 Fe1 N11 93.13(9) . . ?
N7 Fe1 N5 100.47(9) . . ?
N1 Fe1 N5 155.58(9) . . ?
N11 Fe1 N5 88.36(9) . . ?
N7 Fe1 N9 70.97(8) . . ?
N1 Fe1 N9 80.34(8) . . ?
N11 Fe1 N9 134.11(8) . . ?
N5 Fe1 N9 81.18(8) . . ?
N7 Fe1 N4 81.46(8) . . ?
N1 Fe1 N4 134.14(8) . . ?
N11 Fe1 N4 79.44(8) . . ?
N5 Fe1 N4 70.07(8) . . ?
N9 Fe1 N4 135.49(8) . . ?
C4 N1 C1 105.4(2) . . ?
C4 N1 Fe1 117.21(19) . . ?
C1 N1 Fe1 137.4(2) . . ?
C2 N2 C4 106.6(2) . . ?
C2 N2 C3 126.2(3) . . ?
C4 N2 C3 127.2(3) . . ?
C5 N3 C6 122.2(3) . . ?
C12 N4 C11 121.6(3) . . ?
C12 N4 Fe1 115.1(2) . . ?
C11 N4 Fe1 122.76(18) . . ?
C13 N5 C16 105.2(2) . . ?
C13 N5 Fe1 115.61(19) . . ?
C16 N5 Fe1 138.4(2) . . ?
C13 N6 C15 107.0(3) . . ?
C13 N6 C14 127.2(3) . . ?
C15 N6 C14 125.8(3) . . ?
C20 N7 C17 105.3(2) . . ?
C20 N7 Fe1 115.21(18) . . ?
C17 N7 Fe1 138.7(2) . . ?
C18 N8 C20 106.6(3) . . ?
C18 N8 C19 126.2(3) . . ?
C20 N8 C19 127.2(3) . . ?
C21 N9 C22 121.6(2) . . ?
C21 N9 Fe1 115.56(18) . . ?
C22 N9 Fe1 122.66(16) . . ?
C28 N10 C27 123.5(2) . . ?
C29 N11 C32 105.6(2) . . ?
C29 N11 Fe1 117.31(18) . . ?
C32 N11 Fe1 137.1(2) . . ?
C29 N12 C31 107.0(3) . . ?
C29 N12 C30 127.5(3) . . ?
C31 N12 C30 125.4(3) . . ?
O7B O5A Cl2 56.3(6) . . ?
O7B O5A O5B 116.5(9) . . ?
Cl2 O5A O5B 60.9(5) . . ?
O5A O5B Cl2 58.7(5) . . ?
O7B O7A Cl2 50.5(7) . . ?
O7A O7B Cl2 92.4(9) . . ?
O7A O7B O5A 141.9(12) . . ?
Cl2 O7B O5A 67.0(7) . . ?
O2 Cl1 O3 111.8(2) . . ?
O2 Cl1 O4 106.0(3) . . ?
O3 Cl1 O4 116.0(3) . . ?
O2 Cl1 O1 111.2(2) . . ?
O3 Cl1 O1 106.9(2) . . ?
O4 Cl1 O1 104.7(3) . . ?
O7B Cl2 O8 105.4(5) . . ?
O7B Cl2 O6 121.1(5) . . ?
O8 Cl2 O6 114.5(4) . . ?
O7B Cl2 O5A 56.7(5) . . ?
O8 Cl2 O5A 124.4(5) . . ?
O6 Cl2 O5A 119.2(5) . . ?
O7B Cl2 O5B 116.3(6) . . ?
O8 Cl2 O5B 101.8(4) . . ?
O6 Cl2 O5B 96.2(4) . . ?
O5A Cl2 O5B 60.4(5) . . ?
O7B Cl2 O7A 37.1(5) . . ?
O8 Cl2 O7A 103.3(3) . . ?
O6 Cl2 O7A 91.0(3) . . ?
O5A Cl2 O7A 89.0(4) . . ?
O5B Cl2 O7A 148.1(4) . . ?
C2 C1 N1 109.9(3) . . ?
C2 C1 H1 125.1 . . ?
N1 C1 H1 125.1 . . ?
C1 C2 N2 107.0(3) . . ?
C1 C2 H2 126.5 . . ?
N2 C2 H2 126.5 . . ?
N2 C3 H3A 109.5 . . ?
N2 C3 H3B 109.5 . . ?
H3A C3 H3B 109.5 . . ?
N2 C3 H3C 109.5 . . ?
H3A C3 H3C 109.5 . . ?
H3B C3 H3C 109.5 . . ?
N1 C4 N2 111.2(3) . . ?
N1 C4 C5 121.7(2) . . ?
N2 C4 C5 127.1(3) . . ?
N3 C5 C4 116.1(3) . . ?
N3 C5 H5 122.0 . . ?
C4 C5 H5 122.0 . . ?
C7 C6 N3 126.0(3) . . ?
C7 C6 C11 119.2(3) . . ?
N3 C6 C11 114.8(3) . . ?
C8 C7 C6 120.1(3) . . ?
C8 C7 H7 119.9 . . ?
C6 C7 H7 119.9 . . ?
C7 C8 C9 120.8(3) . . ?
C7 C8 H8 119.6 . . ?
C9 C8 H8 119.6 . . ?
C10 C9 C8 120.2(3) . . ?
C10 C9 H9 119.9 . . ?
C8 C9 H9 119.9 . . ?
C9 C10 C11 119.9(3) . . ?
C9 C10 H10 120.0 . . ?
C11 C10 H10 120.0 . . ?
C10 C11 N4 125.1(3) . . ?
C10 C11 C6 119.7(3) . . ?
N4 C11 C6 115.2(3) . . ?
N4 C12 C13 116.3(3) . . ?
N4 C12 H12 121.8 . . ?
C13 C12 H12 121.8 . . ?
N5 C13 N6 111.2(3) . . ?
N5 C13 C12 121.8(3) . . ?
N6 C13 C12 127.0(3) . . ?
N6 C14 H14A 109.5 . . ?
N6 C14 H14B 109.5 . . ?
H14A C14 H14B 109.5 . . ?
N6 C14 H14C 109.5 . . ?
H14A C14 H14C 109.5 . . ?
H14B C14 H14C 109.5 . . ?
C16 C15 N6 106.3(3) . . ?
C16 C15 H15 126.8 . . ?
N6 C15 H15 126.8 . . ?
C15 C16 N5 110.3(3) . . ?
C15 C16 H16 124.8 . . ?
N5 C16 H16 124.8 . . ?
C18 C17 N7 109.8(3) . . ?
C18 C17 H17 125.1 . . ?
N7 C17 H17 125.1 . . ?
N8 C18 C17 107.1(3) . . ?
N8 C18 H18 126.5 . . ?
C17 C18 H18 126.5 . . ?
N8 C19 H19A 109.5 . . ?
N8 C19 H19B 109.5 . . ?
H19A C19 H19B 109.5 . . ?
N8 C19 H19C 109.5 . . ?
H19A C19 H19C 109.5 . . ?
H19B C19 H19C 109.5 . . ?
N7 C20 N8 111.2(3) . . ?
N7 C20 C21 121.7(2) . . ?
N8 C20 C21 127.1(3) . . ?
N9 C21 C20 115.8(3) . . ?
N9 C21 H21 122.1 . . ?
C20 C21 H21 122.1 . . ?
C23 C22 C27 119.7(3) . . ?
C23 C22 N9 124.8(3) . . ?
C27 C22 N9 115.3(2) . . ?
C24 C23 C22 120.0(3) . . ?
C24 C23 H23 120.0 . . ?
C22 C23 H23 120.0 . . ?
C23 C24 C25 120.6(3) . . ?
C23 C24 H24 119.7 . . ?
C25 C24 H24 119.7 . . ?
C26 C25 C24 120.5(3) . . ?
C26 C25 H25 119.8 . . ?
C24 C25 H25 119.8 . . ?
C25 C26 C27 119.5(3) . . ?
C25 C26 H26 120.3 . . ?
C27 C26 H26 120.3 . . ?
C26 C27 C22 119.6(3) . . ?
C26 C27 N10 124.8(3) . . ?
C22 C27 N10 115.3(2) . . ?
N10 C28 C29 115.0(2) . . ?
N10 C28 H28 122.5 . . ?
C29 C28 H28 122.5 . . ?
N11 C29 N12 110.8(3) . . ?
N11 C29 C28 121.4(2) . . ?
N12 C29 C28 127.3(3) . . ?
N12 C30 H30A 109.5 . . ?
N12 C30 H30B 109.5 . . ?
H30A C30 H30B 109.5 . . ?
N12 C30 H30C 109.5 . . ?
H30A C30 H30C 109.5 . . ?
H30B C30 H30C 109.5 . . ?
N12 C31 C32 106.7(3) . . ?
N12 C31 H31 126.6 . . ?
C32 C31 H31 126.6 . . ?
N11 C32 C31 109.8(3) . . ?
N11 C32 H32 125.1 . . ?
C31 C32 H32 125.1 . . ?
N13 C34 C33 173.1(10) . . ?

loop_
_geom_bond_atom_site_label_1
_geom_bond_atom_site_label_2
_geom_bond_distance
_geom_bond_site_symmetry_2
_geom_bond_publ_flag
Fe1 N7 2.248(2) . ?
Fe1 N1 2.252(2) . ?
Fe1 N11 2.254(2) . ?
Fe1 N5 2.268(2) . ?
Fe1 N9 2.387(2) . ?
Fe1 N4 2.428(2) . ?
N1 C4 1.329(4) . ?
N1 C1 1.365(4) . ?
N2 C2 1.359(4) . ?
N2 C4 1.360(4) . ?
N2 C3 1.462(4) . ?
N3 C5 1.276(4) . ?
N3 C6 1.404(4) . ?
N4 C12 1.270(4) . ?
N4 C11 1.407(4) . ?
N5 C13 1.326(4) . ?
N5 C16 1.366(4) . ?
N6 C13 1.357(4) . ?
N6 C15 1.361(4) . ?
N6 C14 1.469(5) . ?
N7 C20 1.331(4) . ?
N7 C17 1.360(4) . ?
N8 C18 1.354(4) . ?
N8 C20 1.356(3) . ?
N8 C19 1.460(4) . ?
N9 C21 1.276(3) . ?
N9 C22 1.410(3) . ?
N10 C28 1.274(4) . ?
N10 C27 1.406(3) . ?
N11 C29 1.335(4) . ?
N11 C32 1.360(4) . ?
N12 C29 1.354(4) . ?
N12 C31 1.358(4) . ?
N12 C30 1.468(4) . ?
O1 Cl1 1.435(3) . ?
O2 Cl1 1.400(3) . ?
O3 Cl1 1.405(3) . ?
O4 Cl1 1.410(4) . ?
O5A O7B 1.277(11) . ?
O5A Cl2 1.407(9) . ?
O5A O5B 1.431(11) . ?
O5B Cl2 1.438(9) . ?
O6 Cl2 1.382(5) . ?
O7A O7B 0.994(10) . ?
O7A Cl2 1.647(7) . ?
O7B Cl2 1.271(10) . ?
O8 Cl2 1.345(4) . ?
C1 C2 1.358(5) . ?
C1 H1 0.9300 . ?
C2 H2 0.9300 . ?
C3 H3A 0.9600 . ?
C3 H3B 0.9600 . ?
C3 H3C 0.9600 . ?
C4 C5 1.433(4) . ?
C5 H5 0.9300 . ?
C6 C7 1.392(4) . ?
C6 C11 1.413(4) . ?
C7 C8 1.375(5) . ?
C7 H7 0.9300 . ?
C8 C9 1.382(6) . ?
C8 H8 0.9300 . ?
C9 C10 1.381(5) . ?
C9 H9 0.9300 . ?
C10 C11 1.394(4) . ?
C10 H10 0.9300 . ?
C12 C13 1.436(4) . ?
C12 H12 0.9300 . ?
C14 H14A 0.9600 . ?
C14 H14B 0.9600 . ?
C14 H14C 0.9600 . ?
C15 C16 1.356(5) . ?
C15 H15 0.9300 . ?
C16 H16 0.9300 . ?
C17 C18 1.359(5) . ?
C17 H17 0.9300 . ?
C18 H18 0.9300 . ?
C19 H19A 0.9600 . ?
C19 H19B 0.9600 . ?
C19 H19C 0.9600 . ?
C20 C21 1.440(4) . ?
C21 H21 0.9300 . ?
C22 C23 1.389(4) . ?
C22 C27 1.405(4) . ?
C23 C24 1.379(4) . ?
C23 H23 0.9300 . ?
C24 C25 1.384(5) . ?
C24 H24 0.9300 . ?
C25 C26 1.383(5) . ?
C25 H25 0.9300 . ?
C26 C27 1.402(4) . ?
C26 H26 0.9300 . ?
C28 C29 1.437(4) . ?
C28 H28 0.9300 . ?
C30 H30A 0.9600 . ?
C30 H30B 0.9600 . ?
C30 H30C 0.9600 . ?
C31 C32 1.363(5) . ?
C31 H31 0.9300 . ?
C32 H32 0.9300 . ?
C33 C34 1.457(8) . ?
C34 N13 1.113(7) . ?
